data_7028138
loop_
_publ_author_name
'Devi, R. Nandini'
'Vidyasagar, K.'

_publ_section_title
;
 Synthesis and characterization of new vanadates of antimony, ASbV2O8
 (A&#x2005;=&#x2005;K, Rb, Tl or Cs)&#x200A;&#x2020;
;
_journal_issue 18
_journal_name_full 'Journal of the Chemical Society, Dalton Transactions'
_journal_page_first 3013
_journal_paper_doi 10.1039/a802816h
_journal_year 1998
_chemical_formula_sum 'K O8 Sb V2'
_chemical_formula_weight 390.68
_chemical_name_systematic
; 
 ? 
;
_space_group_IT_number 62
_symmetry_space_group_name_Hall '-P 2ac 2n'
_symmetry_space_group_name_H-M 'P n m a'
_atom_sites_solution_hydrogens geom
_atom_sites_solution_primary direct
_atom_sites_solution_secondary difmap
_audit_creation_method SHELXL
_cell_angle_alpha 90.00
_cell_angle_beta 90.00
_cell_angle_gamma 90.00
_cell_formula_units_Z 4
_cell_length_a 14.6248(10)
_cell_length_b 5.5633(10)
_cell_length_c 8.5168(10)
_cell_measurement_reflns_used 25
_cell_measurement_temperature 293(2)
_cell_measurement_theta_max 15
_cell_measurement_theta_min 10
_cell_volume 692.95(16)
_computing_cell_refinement 'CAD4 programs'
_computing_data_collection 'CAD4 programs'
_computing_data_reduction MOLEN
_computing_molecular_graphics ORTEP92
_computing_publication_material SHELXL-93
_computing_structure_refinement 'SHELXL-93 (Sheldrick, 1993)'
_computing_structure_solution 'SHELXS-86 (Sheldrick, 1990)'
_diffrn_ambient_temperature 293(2)
_diffrn_measurement_device 'Enraf Nonius CAD4'
_diffrn_measurement_method 2theta-omega
_diffrn_radiation_monochromator graphite
_diffrn_radiation_source 'fine-focus sealed tube'
_diffrn_radiation_type MoK\a
_diffrn_radiation_wavelength 0.71073
_diffrn_reflns_av_R_equivalents 0.0000
_diffrn_reflns_av_sigmaI/netI 0.0107
_diffrn_reflns_limit_h_max 17
_diffrn_reflns_limit_h_min 0
_diffrn_reflns_limit_k_max 6
_diffrn_reflns_limit_k_min 0
_diffrn_reflns_limit_l_max 10
_diffrn_reflns_limit_l_min 0
_diffrn_reflns_number 676
_diffrn_reflns_theta_max 24.97
_diffrn_reflns_theta_min 2.77
_diffrn_standards_decay_% 2
_diffrn_standards_interval_time '1 hour'
_diffrn_standards_number 2
_exptl_absorpt_coefficient_mu 7.078
_exptl_absorpt_correction_T_max 0.92
_exptl_absorpt_correction_T_min 0.75
_exptl_absorpt_correction_type empirical
_exptl_crystal_colour colorless
_exptl_crystal_density_diffrn 3.745
_exptl_crystal_description 'rectangular block shaped'
_exptl_crystal_F_000 720
_exptl_crystal_size_max 0.3
_exptl_crystal_size_mid 0.15
_exptl_crystal_size_min 0.09
_refine_diff_density_max 1.042
_refine_diff_density_min -0.733
_refine_diff_density_rms 0.208
_refine_ls_extinction_method none
_refine_ls_goodness_of_fit_all 1.411
_refine_ls_goodness_of_fit_obs 1.430
_refine_ls_matrix_type full
_refine_ls_number_parameters 67
_refine_ls_number_reflns 676
_refine_ls_number_restraints 0
_refine_ls_restrained_S_all 1.411
_refine_ls_restrained_S_obs 1.430
_refine_ls_R_factor_all 0.0254
_refine_ls_R_factor_obs 0.0241
_refine_ls_shift/esd_max 0.000
_refine_ls_shift/esd_mean 0.000
_refine_ls_structure_factor_coef Fsqd
_refine_ls_weighting_details 'w=1/[\s^2^(Fo^2^)+(0.0248P)^2^+7.1089P] where P=(Fo^2^+2Fc^2^)/3'
_refine_ls_weighting_scheme calc
_refine_ls_wR_factor_all 0.0744
_refine_ls_wR_factor_obs 0.0738
_reflns_number_observed 649
_reflns_number_total 676
_reflns_observed_criterion >2sigma(I)
_cod_data_source_file h802816sup1.cif
_cod_data_source_block ksbv
_cod_depositor_comments
;
The following automatic conversions were performed:

'_refine_ls_weighting_scheme' value 'calc
w=1/[\s^2^(Fo^2^)+(0.0248P)^2^+7.1089P] where P=(Fo^2^+2Fc^2^)/3' was
changed to 'calc'. New tag '_refine_ls_weighting_details' was
created. The value of the new tag was set to
'w=1/[\s^2^(Fo^2^)+(0.0248P)^2^+7.1089P] where P=(Fo^2^+2Fc^2^)/3'.

Automatic conversion script
Id: cif_fix_values 3143 2015-03-26 13:38:13Z robertas 
;
_cod_original_cell_volume 692.9(2)
_cod_database_code 7028138

loop_
_symmetry_equiv_pos_as_xyz
'x, y, z'
'-x+1/2, -y, z+1/2'
'-x, y+1/2, -z'
'x+1/2, -y+1/2, -z+1/2'
'-x, -y, -z'
'x-1/2, y, -z-1/2'
'x, -y-1/2, z'
'-x-1/2, y-1/2, z-1/2'

loop_
_atom_site_aniso_label
_atom_site_aniso_U_11
_atom_site_aniso_U_22
_atom_site_aniso_U_33
_atom_site_aniso_U_23
_atom_site_aniso_U_13
_atom_site_aniso_U_12
K 0.0226(11) 0.0224(11) 0.0200(11) 0.000 0.0036(9) 0.000
Sb 0.0074(3) 0.0012(3) 0.0072(3) 0.000 -0.0007(2) 0.000
V(1) 0.0091(7) 0.0025(7) 0.0106(7) 0.000 -0.0025(6) 0.000
V(2) 0.0089(7) 0.0019(7) 0.0070(7) 0.000 -0.0012(5) 0.000
O(1) 0.010(3) 0.010(3) 0.016(3) 0.000 -0.003(3) 0.000
O(2) 0.014(2) 0.013(2) 0.017(2) -0.005(2) 0.001(2) 0.004(2)
O(3) 0.013(3) 0.018(4) 0.020(3) 0.000 0.003(3) 0.000
O(4) 0.014(3) 0.004(3) 0.014(3) 0.000 -0.003(2) 0.000
O(5) 0.015(2) 0.007(2) 0.012(2) 0.002(2) -0.003(2) -0.003(2)
O(6) 0.014(3) 0.010(3) 0.024(4) 0.000 -0.004(3) 0.000

loop_
_atom_site_label
_atom_site_type_symbol
_atom_site_fract_x
_atom_site_fract_y
_atom_site_fract_z
_atom_site_U_iso_or_equiv
_atom_site_thermal_displace_type
_atom_site_occupancy
_atom_site_calc_flag
_atom_site_refinement_flags
K K 0.38118(14) 0.2500 0.5490(3) 0.0217(5) Uani 1 d S
Sb Sb 0.11784(4) 0.2500 0.68743(6) 0.0053(2) Uani 1 d S
V(1) V 0.28398(9) 0.2500 0.9920(2) 0.0074(3) Uani 1 d S
V(2) V 0.02718(10) 0.2500 0.2933(2) 0.0060(3) Uani 1 d S
O(1) O 0.1796(4) 0.2500 0.8917(7) 0.0121(13) Uani 1 d S
O(2) O 0.2046(3) 0.0089(8) 0.6083(5) 0.0147(9) Uani 1 d .
O(3) O 0.3643(4) 0.2500 0.8660(8) 0.0172(14) Uani 1 d S
O(4) O 0.0457(4) 0.2500 0.4916(7) 0.0108(13) Uani 1 d S
O(5) O 0.0357(3) 0.0029(8) 0.7745(5) 0.0115(9) Uani 1 d .
O(6) O 0.3787(4) -0.2500 0.6993(8) 0.0158(15) Uani 1 d S

loop_
_atom_type_symbol
_atom_type_description
_atom_type_scat_dispersion_real
_atom_type_scat_dispersion_imag
_atom_type_scat_source
K K 0.2009 0.2494 'International Tables Vol C Tables 4.2.6.8 and 6.1.1.4'
V V 0.3005 0.5294 'International Tables Vol C Tables 4.2.6.8 and 6.1.1.4'
Sb Sb -0.5866 1.5461 'International Tables Vol C Tables 4.2.6.8 and 6.1.1.4'
O O 0.0080 0.0060 'International Tables Vol C Tables 4.2.6.8 and 6.1.1.4'

loop_
_geom_angle_atom_site_label_1
_geom_angle_atom_site_label_2
_geom_angle_atom_site_label_3
_geom_angle
_geom_angle_site_symmetry_1
_geom_angle_site_symmetry_3
O(3) K O(2) 75.5(2) . .
O(3) K O(2) 75.5(2) . 7_565
O(2) K O(2) 54.0(2) . 7_565
O(3) K O(5) 144.71(13) . 2_554
O(2) K O(5) 106.01(12) . 2_554
O(2) K O(5) 134.73(14) 7_565 2_554
O(3) K O(5) 144.71(13) . 8_665
O(2) K O(5) 134.73(14) . 8_665
O(2) K O(5) 106.01(12) 7_565 8_665
O(5) K O(5) 56.2(2) 2_554 8_665
O(3) K O(5) 64.86(15) . 4_556
O(2) K O(5) 140.35(13) . 4_556
O(2) K O(5) 111.07(12) 7_565 4_556
O(5) K O(5) 107.29(10) 2_554 4_556
O(5) K O(5) 82.62(12) 8_665 4_556
O(3) K O(5) 64.86(15) . 6_657
O(2) K O(5) 111.07(12) . 6_657
O(2) K O(5) 140.35(13) 7_565 6_657
O(5) K O(5) 82.62(12) 2_554 6_657
O(5) K O(5) 107.29(10) 8_665 6_657
O(5) K O(5) 53.7(2) 4_556 6_657
O(3) K O(6) 65.33(12) . 1_565
O(2) K O(6) 109.3(2) . 1_565
O(2) K O(6) 60.37(15) 7_565 1_565
O(5) K O(6) 139.4(2) 2_554 1_565
O(5) K O(6) 84.49(14) 8_665 1_565
O(5) K O(6) 52.52(14) 4_556 1_565
O(5) K O(6) 102.26(15) 6_657 1_565
O(3) K O(6) 65.33(12) . .
O(2) K O(6) 60.37(15) . .
O(2) K O(6) 109.3(2) 7_565 .
O(5) K O(6) 84.49(14) 2_554 .
O(5) K O(6) 139.4(2) 8_665 .
O(5) K O(6) 102.26(15) 4_556 .
O(5) K O(6) 52.52(14) 6_657 .
O(6) K O(6) 130.6(2) 1_565 .
O(3) K O(1) 112.96(12) . 2_554
O(2) K O(1) 55.68(14) . 2_554
O(2) K O(1) 102.88(14) 7_565 2_554
O(5) K O(1) 51.57(13) 2_554 2_554
O(5) K O(1) 101.20(15) 8_665 2_554
O(5) K O(1) 143.38(13) 4_556 2_554
O(5) K O(1) 91.16(13) 6_657 2_554
O(6) K O(1) 163.3(2) 1_565 2_554
O(6) K O(1) 52.02(15) . 2_554
O(3) K O(1) 112.96(12) . 2_564
O(2) K O(1) 102.88(14) . 2_564
O(2) K O(1) 55.68(14) 7_565 2_564
O(5) K O(1) 101.20(15) 2_554 2_564
O(5) K O(1) 51.57(13) 8_665 2_564
O(5) K O(1) 91.16(13) 4_556 2_564
O(5) K O(1) 143.38(13) 6_657 2_564
O(6) K O(1) 52.02(15) 1_565 2_564
O(6) K O(1) 163.3(2) . 2_564
O(1) K O(1) 120.0(2) 2_554 2_564
O(3) K V(2) 149.0(2) . 6_656
O(2) K V(2) 130.89(10) . 6_656
O(2) K V(2) 130.89(10) 7_565 6_656
O(5) K V(2) 29.32(8) 2_554 6_656
O(5) K V(2) 29.32(8) 8_665 6_656
O(5) K V(2) 87.70(9) 4_556 6_656
O(5) K V(2) 87.70(9) 6_657 6_656
O(6) K V(2) 110.13(12) 1_565 6_656
O(6) K V(2) 110.13(12) . 6_656
O(1) K V(2) 80.04(12) 2_554 6_656
O(1) K V(2) 80.04(12) 2_564 6_656
O(1) Sb O(2) 90.4(2) . 7_565
O(1) Sb O(2) 90.4(2) . .
O(2) Sb O(2) 86.0(3) 7_565 .
O(1) Sb O(5) 87.0(2) . .
O(2) Sb O(5) 177.1(2) 7_565 .
O(2) Sb O(5) 92.7(2) . .
O(1) Sb O(5) 87.0(2) . 7_565
O(2) Sb O(5) 92.7(2) 7_565 7_565
O(2) Sb O(5) 177.1(2) . 7_565
O(5) Sb O(5) 88.4(2) . 7_565
O(1) Sb O(4) 175.1(2) . .
O(2) Sb O(4) 93.2(2) 7_565 .
O(2) Sb O(4) 93.2(2) . .
O(5) Sb O(4) 89.5(2) . .
O(5) Sb O(4) 89.5(2) 7_565 .
O(1) Sb K 79.6(2) . .
O(2) Sb K 44.13(13) 7_565 .
O(2) Sb K 44.13(13) . .
O(5) Sb K 133.90(12) . .
O(5) Sb K 133.90(12) 7_565 .
O(4) Sb K 105.3(2) . .
O(1) Sb K 84.5(2) . 6_557
O(2) Sb K 136.75(13) 7_565 6_557
O(2) Sb K 136.75(13) . 6_557
O(5) Sb K 44.24(12) . 6_557
O(5) Sb K 44.24(12) 7_565 6_557
O(4) Sb K 90.6(2) . 6_557
K Sb K 164.06(3) . 6_557
O(1) Sb K 48.68(8) . 2_565
O(2) Sb K 78.16(13) 7_565 2_565
O(2) Sb K 135.20(13) . 2_565
O(5) Sb K 100.98(13) . 2_565
O(5) Sb K 41.88(12) 7_565 2_565
O(4) Sb K 128.96(9) . 2_565
K Sb K 102.35(3) . 2_565
K Sb K 66.37(4) 6_557 2_565
O(1) Sb K 48.68(8) . 2
O(2) Sb K 135.20(13) 7_565 2
O(2) Sb K 78.16(13) . 2
O(5) Sb K 41.88(12) . 2
O(5) Sb K 100.98(13) 7_565 2
O(4) Sb K 128.96(9) . 2
K Sb K 102.35(3) . 2
K Sb K 66.37(4) 6_557 2
K Sb K 84.19(4) 2_565 2
O(3) V(1) O(1) 108.4(3) . .
O(3) V(1) O(2) 108.1(2) . 8_666
O(1) V(1) O(2) 111.0(2) . 8_666
O(3) V(1) O(2) 108.1(2) . 2
O(1) V(1) O(2) 111.0(2) . 2
O(2) V(1) O(2) 110.2(3) 8_666 2
O(3) V(1) O(6) 174.2(3) . 2
O(1) V(1) O(6) 65.8(2) . 2
O(2) V(1) O(6) 74.9(2) 8_666 2
O(2) V(1) O(6) 74.9(2) 2 2
O(3) V(1) K 124.62(11) . 2
O(1) V(1) K 59.77(11) . 2
O(2) V(1) K 127.0(2) 8_666 2
O(2) V(1) K 51.23(14) 2 2
O(6) V(1) K 53.14(6) 2 2
O(3) V(1) K 124.62(11) . 2_565
O(1) V(1) K 59.77(11) . 2_565
O(2) V(1) K 51.23(14) 8_666 2_565
O(2) V(1) K 127.0(2) 2 2_565
O(6) V(1) K 53.14(6) 2 2_565
K V(1) K 96.94(6) 2 2_565
O(3) V(1) K 27.0(2) . .
O(1) V(1) K 81.4(2) . .
O(2) V(1) K 119.63(15) 8_666 .
O(2) V(1) K 119.63(15) 2 .
O(6) V(1) K 147.21(14) 2 .
K V(1) K 110.57(5) 2 .
K V(1) K 110.57(5) 2_565 .
O(6) V(2) O(4) 111.1(3) 2_554 .
O(6) V(2) O(5) 106.5(2) 2_554 5_556
O(4) V(2) O(5) 113.7(2) . 5_556
O(6) V(2) O(5) 106.5(2) 2_554 3_556
O(4) V(2) O(5) 113.7(2) . 3_556
O(5) V(2) O(5) 104.7(3) 5_556 3_556
O(6) V(2) O(3) 71.0(2) 2_554 2_564
O(4) V(2) O(3) 74.7(2) . 2_564
O(5) V(2) O(3) 171.3(2) 5_556 2_564
O(5) V(2) O(3) 68.8(2) 3_556 2_564
O(6) V(2) O(3) 71.0(2) 2_554 2_554
O(4) V(2) O(3) 74.7(2) . 2_554
O(5) V(2) O(3) 68.8(2) 5_556 2_554
O(5) V(2) O(3) 171.3(2) 3_556 2_554
O(3) V(2) O(3) 117.0(2) 2_564 2_554
O(6) V(2) K 96.0(2) 2_554 6_556
O(4) V(2) K 152.9(2) . 6_556
O(5) V(2) K 55.42(14) 5_556 6_556
O(5) V(2) K 55.42(14) 3_556 6_556
O(3) V(2) K 116.15(11) 2_564 6_556
O(3) V(2) K 116.15(11) 2_554 6_556
O(6) V(2) K 53.69(10) 2_554 2_554
O(4) V(2) K 119.67(11) . 2_554
O(5) V(2) K 54.06(14) 5_556 2_554
O(5) V(2) K 126.61(15) 3_556 2_554
O(3) V(2) K 124.63(12) 2_564 2_554
O(3) V(2) K 45.09(12) 2_554 2_554
K V(2) K 76.23(5) 6_556 2_554
O(6) V(2) K 53.69(10) 2_554 2_564
O(4) V(2) K 119.67(11) . 2_564
O(5) V(2) K 126.61(15) 5_556 2_564
O(5) V(2) K 54.06(14) 3_556 2_564
O(3) V(2) K 45.09(12) 2_564 2_564
O(3) V(2) K 124.63(12) 2_554 2_564
K V(2) K 76.23(5) 6_556 2_564
K V(2) K 96.68(6) 2_554 2_564
V(1) O(1) Sb 146.6(4) . .
V(1) O(1) O(5) 149.24(12) . .
Sb O(1) O(5) 46.69(14) . .
V(1) O(1) O(5) 149.24(12) . 7_565
Sb O(1) O(5) 46.69(14) . 7_565
O(5) O(1) O(5) 61.1(2) . 7_565
V(1) O(1) O(3) 33.8(2) . .
Sb O(1) O(3) 112.8(3) . .
O(5) O(1) O(3) 138.2(2) . .
O(5) O(1) O(3) 138.2(2) 7_565 .
V(1) O(1) O(6) 78.8(3) . 2
Sb O(1) O(6) 134.6(3) . 2
O(5) O(1) O(6) 96.3(2) . 2
O(5) O(1) O(6) 96.3(2) 7_565 2
O(3) O(1) O(6) 112.6(3) . 2
V(1) O(1) O(2) 107.9(3) . .
Sb O(1) O(2) 44.89(14) . .
O(5) O(1) O(2) 62.5(2) . .
O(5) O(1) O(2) 91.6(2) 7_565 .
O(3) O(1) O(2) 78.4(2) . .
O(6) O(1) O(2) 149.85(14) 2 .
V(1) O(1) O(2) 107.9(3) . 7_565
Sb O(1) O(2) 44.89(14) . 7_565
O(5) O(1) O(2) 91.6(2) . 7_565
O(5) O(1) O(2) 62.5(2) 7_565 7_565
O(3) O(1) O(2) 78.4(2) . 7_565
O(6) O(1) O(2) 149.85(14) 2 7_565
O(2) O(1) O(2) 57.6(2) . 7_565
V(1) O(1) O(2) 34.57(12) . 8_666
Sb O(1) O(2) 146.8(2) . 8_666
O(5) O(1) O(2) 160.9(3) . 8_666
O(5) O(1) O(2) 116.01(14) 7_565 8_666
O(3) O(1) O(2) 57.8(2) . 8_666
O(6) O(1) O(2) 64.8(2) 2 8_666
O(2) O(1) O(2) 135.7(2) . 8_666
O(2) O(1) O(2) 103.65(12) 7_565 8_666
V(1) O(1) O(2) 34.57(12) . 2
Sb O(1) O(2) 146.8(2) . 2
O(5) O(1) O(2) 116.01(14) . 2
O(5) O(1) O(2) 160.9(3) 7_565 2
O(3) O(1) O(2) 57.8(2) . 2
O(6) O(1) O(2) 64.8(2) 2 2
O(2) O(1) O(2) 103.65(12) . 2
O(2) O(1) O(2) 135.7(2) 7_565 2
O(2) O(1) O(2) 59.8(2) 8_666 2
V(1) O(1) K 92.2(2) . 2_565
Sb O(1) K 104.05(14) . 2_565
O(5) O(1) K 112.3(2) . 2_565
O(5) O(1) K 59.91(12) 7_565 2_565
O(3) O(1) K 108.01(14) . 2_565
O(6) O(1) K 61.18(11) 2 2_565
O(2) O(1) K 144.6(2) . 2_565
O(2) O(1) K 88.90(11) 7_565 2_565
O(2) O(1) K 57.60(12) 8_666 2_565
O(2) O(1) K 109.1(2) 2 2_565
V(1) O(1) K 92.2(2) . 2
Sb O(1) K 104.05(14) . 2
O(5) O(1) K 59.91(12) . 2
O(5) O(1) K 112.3(2) 7_565 2
O(3) O(1) K 108.01(14) . 2
O(6) O(1) K 61.18(11) 2 2
O(2) O(1) K 88.90(11) . 2
O(2) O(1) K 144.6(2) 7_565 2
O(2) O(1) K 109.1(2) 8_666 2
O(2) O(1) K 57.60(12) 2 2
K O(1) K 120.0(2) 2_565 2
V(1) O(2) Sb 144.5(3) 2_554 .
V(1) O(2) O(2) 145.11(15) 2_554 7_565
Sb O(2) O(2) 46.98(13) . 7_565
V(1) O(2) O(3) 33.92(13) 2_554 2_554
Sb O(2) O(3) 112.5(2) . 2_554
O(2) O(2) O(3) 122.09(12) 7_565 2_554
V(1) O(2) O(1) 153.7(2) 2_554 .
Sb O(2) O(1) 44.70(14) . .
O(2) O(2) O(1) 61.21(11) 7_565 .
O(3) O(2) O(1) 150.0(2) 2_554 .
V(1) O(2) O(5) 110.7(2) 2_554 .
Sb O(2) O(5) 43.72(12) . .
O(2) O(2) O(5) 90.66(12) 7_565 .
O(3) O(2) O(5) 92.8(2) 2_554 .
O(1) O(2) O(5) 57.4(2) . .
V(1) O(2) O(4) 105.4(2) 2_554 .
Sb O(2) O(4) 43.52(14) . .
O(2) O(2) O(4) 62.05(11) 7_565 .
O(3) O(2) O(4) 71.5(2) 2_554 .
O(1) O(2) O(4) 88.2(2) . .
O(5) O(2) O(4) 58.2(2) . .
V(1) O(2) O(2) 34.89(15) 2_554 7
Sb O(2) O(2) 133.02(13) . 7
O(2) O(2) O(2) 180.0(5) 7_565 7
O(3) O(2) O(2) 57.91(12) 2_554 7
O(1) O(2) O(2) 118.79(11) . 7
O(5) O(2) O(2) 89.34(12) . 7
O(4) O(2) O(2) 117.95(11) . 7
V(1) O(2) O(1) 34.44(12) 2_554 2_554
Sb O(2) O(1) 159.7(2) . 2_554
O(2) O(2) O(1) 119.90(11) 7_565 2_554
O(3) O(2) O(1) 57.8(2) 2_554 2_554
O(1) O(2) O(1) 150.5(2) . 2_554
O(5) O(2) O(1) 145.1(2) . 2_554
O(4) O(2) O(1) 119.2(2) . 2_554
O(2) O(2) O(1) 60.10(11) 7 2_554
V(1) O(2) K 101.1(2) 2_554 .
Sb O(2) K 108.3(2) . .
O(2) O(2) K 62.98(9) 7_565 .
O(3) O(2) K 115.9(2) 2_554 .
O(1) O(2) K 92.6(2) . .
O(5) O(2) K 148.1(2) . .
O(4) O(2) K 116.0(2) . .
O(2) O(2) K 117.02(9) 7 .
O(1) O(2) K 66.72(12) 2_554 .
V(1) O(2) O(6) 71.0(2) 2_554 .
Sb O(2) O(6) 141.3(2) . .
O(2) O(2) O(6) 118.42(10) 7_565 .
O(3) O(2) O(6) 104.8(2) 2_554 .
O(1) O(2) O(6) 96.8(2) . .
O(5) O(2) O(6) 126.7(2) . .
O(4) O(2) O(6) 174.5(2) . .
O(2) O(2) O(6) 61.58(10) 7 .
O(1) O(2) O(6) 55.5(2) 2_554 .
K O(2) O(6) 61.60(12) . .
V(1) O(2) O(3) 127.5(2) 2_554 .
Sb O(2) O(3) 87.4(2) . .
O(2) O(2) O(3) 67.29(9) 7_565 .
O(3) O(2) O(3) 159.4(2) 2_554 .
O(1) O(2) O(3) 49.8(2) . .
O(5) O(2) O(3) 105.9(2) . .
O(4) O(2) O(3) 125.8(2) . .
O(2) O(2) O(3) 112.71(9) 7 .
O(1) O(2) O(3) 101.6(2) 2_554 .
K O(2) O(3) 49.08(13) . .
O(6) O(2) O(3) 57.07(12) . .
V(1) O(3) O(2) 38.01(14) . 8_666
V(1) O(3) O(2) 38.01(14) . 2
O(2) O(3) O(2) 64.2(2) 8_666 2
V(1) O(3) O(1) 37.8(2) . .
O(2) O(3) O(1) 64.4(2) 8_666 .
O(2) O(3) O(1) 64.4(2) 2 .
V(1) O(3) K 137.6(4) . .
O(2) O(3) K 142.3(2) 8_666 .
O(2) O(3) K 142.3(2) 2 .
O(1) O(3) K 99.8(3) . .
V(1) O(3) O(4) 113.0(3) . 6_657
O(2) O(3) O(4) 91.3(2) 8_666 6_657
O(2) O(3) O(4) 91.3(2) 2 6_657
O(1) O(3) O(4) 150.8(3) . 6_657
K O(3) O(4) 109.4(2) . 6_657
V(1) O(3) O(5) 149.1(2) . 4_556
O(2) O(3) O(5) 111.1(2) 8_666 4_556
O(2) O(3) O(5) 146.2(3) 2 4_556
O(1) O(3) O(5) 146.8(2) . 4_556
K O(3) O(5) 62.7(2) . 4_556
O(4) O(3) O(5) 54.9(2) 6_657 4_556
V(1) O(3) O(5) 149.1(2) . 6_657
O(2) O(3) O(5) 146.2(3) 8_666 6_657
O(2) O(3) O(5) 111.1(2) 2 6_657
O(1) O(3) O(5) 146.8(2) . 6_657
K O(3) O(5) 62.7(2) . 6_657
O(4) O(3) O(5) 54.9(2) 6_657 6_657
O(5) O(3) O(5) 52.7(2) 4_556 6_657
V(1) O(3) O(6) 110.8(2) . .
O(2) O(3) O(6) 147.4(2) 8_666 .
O(2) O(3) O(6) 84.2(2) 2 .
O(1) O(3) O(6) 95.9(2) . .
K O(3) O(6) 62.7(2) . .
O(4) O(3) O(6) 97.3(2) 6_657 .
O(5) O(3) O(6) 99.5(2) 4_556 .
O(5) O(3) O(6) 51.40(15) 6_657 .
V(1) O(3) O(6) 110.8(2) . 1_565
O(2) O(3) O(6) 84.2(2) 8_666 1_565
O(2) O(3) O(6) 147.4(2) 2 1_565
O(1) O(3) O(6) 95.9(2) . 1_565
K O(3) O(6) 62.7(2) . 1_565
O(4) O(3) O(6) 97.3(2) 6_657 1_565
O(5) O(3) O(6) 51.40(15) 4_556 1_565
O(5) O(3) O(6) 99.5(2) 6_657 1_565
O(6) O(3) O(6) 125.4(3) . 1_565
V(1) O(3) O(4) 94.4(2) . 2_565
O(2) O(3) O(4) 56.4(2) 8_666 2_565
O(2) O(3) O(4) 110.7(3) 2 2_565
O(1) O(3) O(4) 112.1(2) . 2_565
K O(3) O(4) 106.9(2) . 2_565
O(4) O(3) O(4) 59.74(14) 6_657 2_565
O(5) O(3) O(4) 54.64(15) 4_556 2_565
O(5) O(3) O(4) 100.3(2) 6_657 2_565
O(6) O(3) O(4) 151.7(3) . 2_565
O(6) O(3) O(4) 50.43(15) 1_565 2_565
V(1) O(3) O(4) 94.4(2) . 2
O(2) O(3) O(4) 110.7(2) 8_666 2
O(2) O(3) O(4) 56.4(2) 2 2
O(1) O(3) O(4) 112.1(2) . 2
K O(3) O(4) 106.9(2) . 2
O(4) O(3) O(4) 59.74(14) 6_657 2
O(5) O(3) O(4) 100.3(2) 4_556 2
O(5) O(3) O(4) 54.64(15) 6_657 2
O(6) O(3) O(4) 50.43(15) . 2
O(6) O(3) O(4) 151.7(3) 1_565 2
O(4) O(3) O(4) 117.3(3) 2_565 2
V(2) O(4) Sb 156.8(4) . .
V(2) O(4) O(6) 33.0(2) . 2_554
Sb O(4) O(6) 123.7(3) . 2_554
V(2) O(4) O(5) 148.0(2) . 7_565
Sb O(4) O(5) 45.19(14) . 7_565
O(6) O(4) O(5) 144.5(2) 2_554 7_565
V(2) O(4) O(5) 148.0(2) . .
Sb O(4) O(5) 45.19(14) . .
O(6) O(4) O(5) 144.5(2) 2_554 .
O(5) O(4) O(5) 59.3(2) 7_565 .
V(2) O(4) O(2) 118.1(3) . 7_565
Sb O(4) O(2) 43.30(13) . 7_565
O(6) O(4) O(2) 89.3(2) 2_554 7_565
O(5) O(4) O(2) 60.6(2) 7_565 7_565
O(5) O(4) O(2) 88.5(2) . 7_565
V(2) O(4) O(2) 118.1(3) . .
Sb O(4) O(2) 43.30(13) . .
O(6) O(4) O(2) 89.3(2) 2_554 .
O(5) O(4) O(2) 88.5(2) 7_565 .
O(5) O(4) O(2) 60.6(2) . .
O(2) O(4) O(2) 55.9(2) 7_565 .
V(2) O(4) O(3) 105.5(3) . 6_557
Sb O(4) O(3) 97.8(3) . 6_557
O(6) O(4) O(3) 138.5(3) 2_554 6_557
O(5) O(4) O(3) 65.9(2) 7_565 6_557
O(5) O(4) O(3) 65.9(2) . 6_557
O(2) O(4) O(3) 126.5(2) 7_565 6_557
O(2) O(4) O(3) 126.5(2) . 6_557
V(2) O(4) O(5) 33.85(12) . 5_556
Sb O(4) O(5) 150.85(11) . 5_556
O(6) O(4) O(5) 57.1(2) 2_554 5_556
O(5) O(4) O(5) 152.9(2) 7_565 5_556
O(5) O(4) O(5) 114.41(13) . 5_556
O(2) O(4) O(5) 145.7(3) 7_565 5_556
O(2) O(4) O(5) 112.0(2) . 5_556
O(3) O(4) O(5) 87.3(2) 6_557 5_556
V(2) O(4) O(5) 33.85(12) . 3_556
Sb O(4) O(5) 150.85(11) . 3_556
O(6) O(4) O(5) 57.1(2) 2_554 3_556
O(5) O(4) O(5) 114.41(13) 7_565 3_556
O(5) O(4) O(5) 152.9(2) . 3_556
O(2) O(4) O(5) 112.0(2) 7_565 3_556
O(2) O(4) O(5) 145.7(3) . 3_556
O(3) O(4) O(5) 87.3(2) 6_557 3_556
O(5) O(4) O(5) 57.6(2) 5_556 3_556
V(2) O(4) O(4) 88.7(2) . 5_556
Sb O(4) O(4) 101.1(2) . 5_556
O(6) O(4) O(4) 102.6(2) 2_554 5_556
O(5) O(4) O(4) 112.5(3) 7_565 5_556
O(5) O(4) O(4) 59.4(2) . 5_556
O(2) O(4) O(4) 139.2(3) 7_565 5_556
O(2) O(4) O(4) 85.0(2) . 5_556
O(3) O(4) O(4) 65.6(2) 6_557 5_556
O(5) O(4) O(4) 55.0(2) 5_556 5_556
O(5) O(4) O(4) 107.1(3) 3_556 5_556
V(2) O(4) O(4) 88.7(2) . 5_566
Sb O(4) O(4) 101.1(2) . 5_566
O(6) O(4) O(4) 102.6(2) 2_554 5_566
O(5) O(4) O(4) 59.4(2) 7_565 5_566
O(5) O(4) O(4) 112.5(3) . 5_566
O(2) O(4) O(4) 85.0(2) 7_565 5_566
O(2) O(4) O(4) 139.2(3) . 5_566
O(3) O(4) O(4) 65.6(2) 6_557 5_566
O(5) O(4) O(4) 107.1(3) 5_556 5_566
O(5) O(4) O(4) 55.0(2) 3_556 5_566
O(4) O(4) O(4) 128.5(4) 5_556 5_566
V(2) O(5) Sb 138.2(2) 5_556 .
V(2) O(5) O(6) 34.41(13) 5_556 6_557
Sb O(5) O(6) 155.9(2) . 6_557
V(2) O(5) O(1) 157.6(2) 5_556 .
Sb O(5) O(1) 46.35(15) . .
O(6) O(5) O(1) 153.5(3) 6_557 .
V(2) O(5) O(5) 142.37(14) 5_556 7_565
Sb O(5) O(5) 45.78(12) . 7_565
O(6) O(5) O(5) 121.40(11) 6_557 7_565
O(1) O(5) O(5) 59.45(11) . 7_565
V(2) O(5) O(4) 97.9(2) 5_556 .
Sb O(5) O(4) 45.29(14) . .
O(6) O(5) O(4) 112.0(2) 6_557 .
O(1) O(5) O(4) 91.6(2) . .
O(5) O(5) O(4) 60.34(11) 7_565 .
V(2) O(5) O(5) 37.63(14) 5_556 7
Sb O(5) O(5) 134.22(12) . 7
O(6) O(5) O(5) 58.60(11) 6_557 7
O(1) O(5) O(5) 120.55(11) . 7
O(5) O(5) O(5) 180.0(5) 7_565 7
O(4) O(5) O(5) 119.66(11) . 7
V(2) O(5) O(2) 107.2(2) 5_556 .
Sb O(5) O(2) 43.59(12) . .
O(6) O(5) O(2) 141.7(2) 6_557 .
O(1) O(5) O(2) 60.2(2) . .
O(5) O(5) O(2) 89.34(12) 7_565 .
O(4) O(5) O(2) 61.1(2) . .
O(5) O(5) O(2) 90.66(12) 7 .
V(2) O(5) O(4) 32.43(12) 5_556 5_556
Sb O(5) O(4) 107.0(2) . 5_556
O(6) O(5) O(4) 57.8(2) 6_557 5_556
O(1) O(5) O(4) 148.0(2) . 5_556
O(5) O(5) O(4) 118.81(10) 7_565 5_556
O(4) O(5) O(4) 65.59(13) . 5_556
O(5) O(5) O(4) 61.19(10) 7 5_556
O(2) O(5) O(4) 88.5(2) . 5_556
V(2) O(5) K 95.3(2) 5_556 2
Sb O(5) K 112.0(2) . 2
O(6) O(5) K 92.1(2) 6_557 2
O(1) O(5) K 68.52(13) . 2
O(5) O(5) K 118.10(8) 7_565 2
O(4) O(5) K 152.9(2) . 2
O(5) O(5) K 61.90(8) 7 2
O(2) O(5) K 92.36(15) . 2
O(4) O(5) K 123.1(2) 5_556 2
V(2) O(5) K 97.7(2) 5_556 6_557
Sb O(5) K 108.9(2) . 6_557
O(6) O(5) K 64.12(12) 6_557 6_557
O(1) O(5) K 99.5(2) . 6_557
O(5) O(5) K 63.14(8) 7_565 6_557
O(4) O(5) K 104.1(2) . 6_557
O(5) O(5) K 116.86(8) 7 6_557
O(2) O(5) K 152.2(2) . 6_557
O(4) O(5) K 107.4(2) 5_556 6_557
K O(5) K 97.38(12) 2 6_557
V(2) O(5) O(3) 78.91(15) 5_556 6_557
Sb O(5) O(3) 92.2(2) . 6_557
O(6) O(5) O(3) 64.92(14) 6_557 6_557
O(1) O(5) O(3) 123.1(2) . 6_557
O(5) O(5) O(3) 63.66(9) 7_565 6_557
O(4) O(5) O(3) 59.2(2) . 6_557
O(5) O(5) O(3) 116.34(9) 7 6_557
O(2) O(5) O(3) 120.3(2) . 6_557
O(4) O(5) O(3) 65.47(15) 5_556 6_557
K O(5) O(3) 147.2(2) 2 6_557
K O(5) O(3) 52.41(14) 6_557 6_557
V(2) O(6) O(5) 39.11(14) 2 6_657
V(2) O(6) O(5) 39.11(14) 2 4_546
O(5) O(6) O(5) 62.8(2) 6_657 4_546
V(2) O(6) O(4) 35.9(2) 2 2
O(5) O(6) O(4) 65.1(2) 6_657 2
O(5) O(6) O(4) 65.1(2) 4_546 2
V(2) O(6) O(1) 138.2(4) 2 2_554
O(5) O(6) O(1) 110.0(2) 6_657 2_554
O(5) O(6) O(1) 110.0(2) 4_546 2_554
O(4) O(6) O(1) 174.1(3) 2 2_554
V(2) O(6) V(1) 173.6(4) 2 2_554
O(5) O(6) V(1) 137.0(2) 6_657 2_554
O(5) O(6) V(1) 137.0(2) 4_546 2_554
O(4) O(6) V(1) 150.5(3) 2 2_554
O(1) O(6) V(1) 35.40(14) 2_554 2_554
V(2) O(6) O(2) 148.9(2) 2 7
O(5) O(6) O(2) 169.7(3) 6_657 7
O(5) O(6) O(2) 119.21(13) 4_546 7
O(4) O(6) O(2) 125.1(2) 2 7
O(1) O(6) O(2) 59.7(2) 2_554 7
V(1) O(6) O(2) 34.07(10) 2_554 7
V(2) O(6) O(2) 148.9(2) 2 .
O(5) O(6) O(2) 119.21(13) 6_657 .
O(5) O(6) O(2) 169.7(3) 4_546 .
O(4) O(6) O(2) 125.1(2) 2 .
O(1) O(6) O(2) 59.7(2) 2_554 .
V(1) O(6) O(2) 34.07(10) 2_554 .
O(2) O(6) O(2) 56.8(2) 7 .
V(2) O(6) K 101.5(2) 2 1_545
O(5) O(6) K 119.9(2) 6_657 1_545
O(5) O(6) K 63.35(12) 4_546 1_545
O(4) O(6) K 112.17(12) 2 1_545
O(1) O(6) K 66.80(12) 2_554 1_545
V(1) O(6) K 76.13(13) 2_554 1_545
O(2) O(6) K 58.02(12) 7 1_545
O(2) O(6) K 109.6(2) . 1_545
V(2) O(6) K 101.5(2) 2 .
O(5) O(6) K 63.35(12) 6_657 .
O(5) O(6) K 119.9(2) 4_546 .
O(4) O(6) K 112.17(12) 2 .
O(1) O(6) K 66.80(12) 2_554 .
V(1) O(6) K 76.13(13) 2_554 .
O(2) O(6) K 109.6(2) 7 .
O(2) O(6) K 58.02(12) . .
K O(6) K 130.6(2) 1_545 .
V(2) O(6) O(3) 80.2(2) 2 .
O(5) O(6) O(3) 63.7(2) 6_657 .
O(5) O(6) O(3) 118.8(2) 4_546 .
O(4) O(6) O(3) 67.2(2) 2 .
O(1) O(6) O(3) 114.2(2) 2_554 .
V(1) O(6) O(3) 102.5(2) 2_554 .
O(2) O(6) O(3) 118.9(2) 7 .
O(2) O(6) O(3) 68.7(2) . .
K O(6) O(3) 176.0(3) 1_545 .
K O(6) O(3) 51.93(12) . .
V(2) O(6) O(3) 80.2(2) 2 1_545
O(5) O(6) O(3) 118.8(2) 6_657 1_545
O(5) O(6) O(3) 63.7(2) 4_546 1_545
O(4) O(6) O(3) 67.2(2) 2 1_545
O(1) O(6) O(3) 114.2(2) 2_554 1_545
V(1) O(6) O(3) 102.5(2) 2_554 1_545
O(2) O(6) O(3) 68.7(2) 7 1_545
O(2) O(6) O(3) 118.9(2) . 1_545
K O(6) O(3) 51.93(12) 1_545 1_545
K O(6) O(3) 176.0(3) . 1_545
O(3) O(6) O(3) 125.4(3) . 1_545

loop_
_geom_bond_atom_site_label_1
_geom_bond_atom_site_label_2
_geom_bond_distance
_geom_bond_site_symmetry_2
K O(3) 2.712(7) .
K O(2) 2.953(5) .
K O(2) 2.953(5) 7_565
K O(5) 2.987(5) 2_554
K O(5) 2.987(5) 8_665
K O(5) 3.042(5) 4_556
K O(5) 3.042(5) 6_657
K O(6) 3.062(3) 1_565
K O(6) 3.062(3) .
K O(1) 3.213(3) 2_554
K O(1) 3.213(3) 2_564
K V(2) 3.613(3) 6_656
Sb O(1) 1.960(6) .
Sb O(2) 1.966(4) 7_565
Sb O(2) 1.966(4) .
Sb O(5) 1.971(4) .
Sb O(5) 1.971(4) 7_565
Sb O(4) 1.974(6) .
Sb K 4.126(2) 6_557
Sb K 4.149(2) 2_565
Sb K 4.149(2) 2
V(1) O(3) 1.591(7) .
V(1) O(1) 1.750(6) .
V(1) O(2) 1.756(4) 8_666
V(1) O(2) 1.756(4) 2
V(1) O(6) 2.963(6) 2
V(1) K 3.716(2) 2
V(1) K 3.716(2) 2_565
V(2) O(6) 1.592(6) 2_554
V(2) O(4) 1.711(6) .
V(2) O(5) 1.777(4) 5_556
V(2) O(5) 1.777(4) 3_556
V(2) O(3) 3.262(3) 2_564
V(2) O(3) 3.262(3) 2_554
V(2) K 3.613(3) 6_556
V(2) K 3.723(2) 2_554
V(2) K 3.723(2) 2_564
O(1) O(5) 2.705(6) .
O(1) O(5) 2.705(6) 7_565
O(1) O(3) 2.711(9) .
O(1) O(6) 2.755(9) 2
O(1) O(2) 2.786(7) .
O(1) O(2) 2.786(7) 7_565
O(1) O(2) 2.889(7) 8_666
O(1) O(2) 2.889(7) 2
O(1) K 3.213(3) 2_565
O(1) K 3.213(3) 2
O(2) V(1) 1.756(4) 2_554
O(2) O(2) 2.683(9) 7_565
O(2) O(3) 2.711(7) 2_554
O(2) O(5) 2.848(6) .
O(2) O(4) 2.863(7) .
O(2) O(2) 2.880(9) 7
O(2) O(1) 2.889(7) 2_554
O(2) O(6) 3.026(7) .
O(2) O(3) 3.475(7) .
O(3) O(2) 2.711(7) 8_666
O(3) O(2) 2.711(7) 2
O(3) O(4) 2.916(9) 6_657
O(3) O(5) 3.098(7) 4_556
O(3) O(5) 3.098(7) 6_657
O(3) O(6) 3.130(4) .
O(3) O(6) 3.130(4) 1_565
O(3) O(4) 3.258(5) 2_565
O(3) O(4) 3.258(5) 2
O(4) O(6) 2.724(9) 2_554
O(4) O(5) 2.778(7) 7_565
O(4) O(5) 2.778(7) .
O(4) O(2) 2.863(7) 7_565
O(4) O(3) 2.916(9) 6_557
O(4) O(5) 2.920(7) 5_556
O(4) O(5) 2.920(7) 3_556
O(4) O(4) 3.089(5) 5_556
O(4) O(4) 3.089(5) 5_566
O(5) V(2) 1.777(4) 5_556
O(5) O(6) 2.701(6) 6_557
O(5) O(5) 2.749(9) 7_565
O(5) O(5) 2.814(9) 7
O(5) O(4) 2.920(7) 5_556
O(5) K 2.987(5) 2
O(5) K 3.042(5) 6_557
O(5) O(3) 3.098(7) 6_557
O(6) V(2) 1.592(6) 2
O(6) O(5) 2.701(6) 6_657
O(6) O(5) 2.701(6) 4_546
O(6) O(4) 2.724(9) 2
O(6) O(1) 2.755(9) 2_554
O(6) V(1) 2.963(6) 2_554
O(6) O(2) 3.026(7) 7
O(6) K 3.062(3) 1_545
O(6) O(3) 3.130(4) 1_545
